data_7128665
loop_
_publ_author_name
'Burt, Liam K.'
'Hill, Anthony F.'

_publ_section_title
;
 Construction of an iminoketenylidene.
;
_journal_issue 68
_journal_name_full 'Chemical communications (Cambridge, England)'
_journal_page_first 8480
_journal_page_last 8483
_journal_paper_doi 10.1039/d1cc03310g
_journal_volume 57
_journal_year 2021
_chemical_formula_moiety 'C63 H61 B N7 O2 P2 Pt W, 2(C H Cl3), C24 H20 B'
_chemical_formula_sum 'C89 H83 B2 Cl6 N7 O2 P2 Pt W'
_chemical_formula_weight 1957.82
_space_group_crystal_system monoclinic
_space_group_IT_number 14
_space_group_name_Hall '-P 2ybc'
_space_group_name_H-M_alt 'P 1 21/c 1'
_atom_sites_solution_hydrogens mixed
_atom_sites_solution_primary dual
_audit_creation_date 2021-01-28
_audit_creation_method
;
Olex2 1.2
(compiled 2018.05.29 svn.r3508 for OlexSys, GUI svn.r5506)
;
_audit_update_record
;
2021-05-21 deposited with the CCDC.	2021-07-20 downloaded from the CCDC.
;
_cell_angle_alpha 90
_cell_angle_beta 105.436(2)
_cell_angle_gamma 90
_cell_formula_units_Z 4
_cell_length_a 20.9875(3)
_cell_length_b 15.7357(2)
_cell_length_c 26.1799(5)
_cell_measurement_reflns_used 10377
_cell_measurement_temperature 150.01(10)
_cell_measurement_theta_max 72.7610
_cell_measurement_theta_min 5.0980
_cell_volume 8334.1(2)
_computing_cell_refinement 'CrysAlisPro 1.171.40.82a (Rigaku OD, 2020)'
_computing_data_collection 'CrysAlisPro 1.171.40.82a (Rigaku OD, 2020)'
_computing_data_reduction 'CrysAlisPro 1.171.40.82a (Rigaku OD, 2020)'
_computing_molecular_graphics 'Olex2 (Dolomanov et al., 2009)'
_computing_publication_material 'Olex2 (Dolomanov et al., 2009)'
_computing_structure_refinement 'ShelXL (Sheldrick, 2015)'
_computing_structure_solution 'ShelXT (Sheldrick, 2015)'
_diffrn_ambient_environment N~2~
_diffrn_ambient_temperature 150.01(10)
_diffrn_detector 'CCD plate'
_diffrn_detector_area_resol_mean 8.1297
_diffrn_detector_type EosS2
_diffrn_measured_fraction_theta_full 0.990
_diffrn_measured_fraction_theta_max 0.963
_diffrn_measurement_details
;
List of Runs (angles in degrees, time in seconds):

  # Type    Start    End  Width  t~exp~   \w     \q     \k     \f   Frames
#--------------------------------------------------------------------------
  1  \w    -32.00  50.00   1.00   17.00    --   36.18 -19.00-120.00   82
  2  \w     15.00  75.00   1.00   17.00    --   36.18 -99.00 -30.00   60
  3  \w    -25.00  55.00   1.00   17.00    --   36.18 -38.00   0.00   80
  4  \w     24.00  51.00   1.00   17.00    --   36.18  57.00-180.00   27
  5  \w     56.00  96.00   1.00   17.00    --   36.18  57.00-180.00   40
  6  \w     93.00 176.00   1.00   68.00    --  109.99  45.00 -30.00   83
  7  \w     44.00 131.00   1.00   68.00    --  109.99 -30.00 -90.00   87
  8  \w     71.00 106.00   1.00   68.00    --  109.99 -95.00-120.00   35
  9  \w     41.00 104.00   1.00   68.00    --  109.99 -95.00 150.00   63
 10  \w     40.00 131.00   1.00   68.00    --  109.99 -30.00   0.00   91
 11  \w     42.00 136.00   1.00   68.00    --  109.99 -77.00   0.00   94
;
_diffrn_measurement_device 'four-circle diffractometer'
_diffrn_measurement_device_type 'SuperNova, Dual, Cu at home/near, EosS2'
_diffrn_measurement_method '\w scans'
_diffrn_orient_matrix_type 'CrysAlisPro convention (1999,Acta A55,543-557)'
_diffrn_orient_matrix_UB_11 0.0757236000
_diffrn_orient_matrix_UB_12 -0.0060958000
_diffrn_orient_matrix_UB_13 0.0213048000
_diffrn_orient_matrix_UB_21 -0.0060565000
_diffrn_orient_matrix_UB_22 0.0125224000
_diffrn_orient_matrix_UB_23 0.0569189000
_diffrn_orient_matrix_UB_31 -0.0056058000
_diffrn_orient_matrix_UB_32 -0.0968203000
_diffrn_orient_matrix_UB_33 0.0060039000
_diffrn_radiation_monochromator mirror
_diffrn_radiation_probe x-ray
_diffrn_radiation_type CuK\a
_diffrn_radiation_wavelength 1.54184
_diffrn_reflns_av_R_equivalents 0.0288
_diffrn_reflns_av_unetI/netI 0.0534
_diffrn_reflns_Laue_measured_fraction_full 0.990
_diffrn_reflns_Laue_measured_fraction_max 0.963
_diffrn_reflns_limit_h_max 24
_diffrn_reflns_limit_h_min -25
_diffrn_reflns_limit_k_max 14
_diffrn_reflns_limit_k_min -19
_diffrn_reflns_limit_l_max 31
_diffrn_reflns_limit_l_min -21
_diffrn_reflns_number 28213
_diffrn_reflns_point_group_measured_fraction_full 0.990
_diffrn_reflns_point_group_measured_fraction_max 0.963
_diffrn_reflns_theta_full 67.684
_diffrn_reflns_theta_max 73.197
_diffrn_reflns_theta_min 4.216
_diffrn_source 'micro-focus sealed X-ray tube'
_diffrn_source_type 'SuperNova (Cu) X-ray Source'
_exptl_absorpt_coefficient_mu 8.152
_exptl_absorpt_correction_T_max 0.843
_exptl_absorpt_correction_T_min 0.558
_exptl_absorpt_correction_type analytical
_exptl_absorpt_process_details
;
CrysAlisPro 1.171.40.82a (Rigaku Oxford Diffraction, 2020)
Analytical numeric absorption correction using a multifaceted crystal
model based on expressions derived by R.C. Clark & J.S. Reid.
(Clark, R. C. & Reid, J. S. (1995). Acta Cryst. A51, 887-897)
Empirical absorption correction using spherical harmonics,
implemented in SCALE3 ABSPACK scaling algorithm.
;
_exptl_crystal_colour 'clear light red'
_exptl_crystal_density_diffrn 1.560
_exptl_crystal_description plate
_exptl_crystal_F_000 3904
_exptl_crystal_size_max 0.108
_exptl_crystal_size_mid 0.043
_exptl_crystal_size_min 0.028
_refine_diff_density_max 2.060
_refine_diff_density_min -1.511
_refine_diff_density_rms 0.121
_refine_ls_extinction_method none
_refine_ls_goodness_of_fit_ref 1.044
_refine_ls_hydrogen_treatment mixed
_refine_ls_matrix_type full
_refine_ls_number_parameters 1003
_refine_ls_number_reflns 16087
_refine_ls_number_restraints 0
_refine_ls_restrained_S_all 1.044
_refine_ls_R_factor_all 0.0686
_refine_ls_R_factor_gt 0.0471
_refine_ls_shift/su_max 0.002
_refine_ls_shift/su_mean 0.000
_refine_ls_structure_factor_coef Fsqd
_refine_ls_weighting_details 'w=1/[\s^2^(Fo^2^)+(0.0588P)^2^+19.0832P] where P=(Fo^2^+2Fc^2^)/3'
_refine_ls_weighting_scheme calc
_refine_ls_wR_factor_gt 0.1152
_refine_ls_wR_factor_ref 0.1277
_reflns_Friedel_coverage 0.000
_reflns_number_gt 12305
_reflns_number_total 16087
_reflns_threshold_expression 'I > 2\s(I)'
_cod_data_source_file d1cc03310g2.cif
_cod_data_source_block lb043_faces
_cod_depositor_comments 'Adding full bibliography for 7128663--7128667.cif.'
_cod_database_code 7128665
_publcif_datablock.id {340c82c0-2146-4a79-b0e5-bcc1da740058}

_shelx_shelxl_version_number 2016/6
_chemical_oxdiff_formula C90H86B2Cl6N7O2P2PtW
_chemical_oxdiff_usercomment 'CHCl3/n-hex vap diff, r.t.'
_shelx_space_group_comment
;
The symmetry employed for this shelxl refinement is uniquely defined
by the following loop, which should always be used as a source of
symmetry information in preference to the above space-group names.
They are only intended as comments.
;
_reflns_odcompleteness_completeness 98.90
_reflns_odcompleteness_iscentric 1
_reflns_odcompleteness_theta 68.13
_olex2_refinement_description
;
1. Fixed Uiso
 At 1.2 times of:
  All C(H) groups
 At 1.5 times of:
  All C(H,H,H) groups
2.a Ternary CH refined with riding coordinates:
 C130(H130), C131(H131)
2.b Aromatic/amide H refined with riding coordinates:
 C55(H55), C15(H15), C41(H41), C65(H65), C35(H35), C61(H61), C42(H42),
 C74(H74), C64(H64), C45(H45), C71(H71), C101(H101), C20(H20), C81(H81),
 C25(H25), C62(H62), C44(H44), C43(H43), C31(H31), C51(H51), C34(H34), C52(H52),
  C95(H95), C01T(H01T), C54(H54), C125(H125), C111(H111), C33(H33), C113(H113),
 C121(H121), C32(H32), C73(H73), C63(H63), C93(H93), C112(H112), C72(H72),
 C102(H102), C91(H91), C85(H85), C105(H105), C53(H53), C115(H115), C103(H103),
 C82(H82), C94(H94), C114(H114), C104(H104), C124(H124), C84(H84), C92(H92),
 C122(H122), C83(H83), C123(H123), C6(H6), C7(H7), C8(H8)
2.c Idealised Me refined as rotating group:
 C18(H18A,H18B,H18C), C13(H13A,H13B,H13C), C17(H17A,H17B,H17C), C23(H23A,H23B,
 H23C), C27(H27A,H27B,H27C), C22(H22A,H22B,H22C), C10(H10A,H10B,H10C), C5(H5A,
 H5B,H5C)
;
_ins_header
;
TITL LB043_faces in P2(1)/c 
REM P2(1)/c (#14 in standard setting)
CELL 1.54184  20.987531  15.735725  26.179858  90.0000 105.4363  90.0000
ZERR    4.00   0.000310   0.000215   0.000465   0.0000   0.0017   0.0000
LATT  1
SYMM -x, y+1/2,-z+1/2 
SFAC C H B N O P Cl W Pt
UNIT 360.00 344.00 8.00 28.00 8.00 8.00 24.00 4.00 4.00
TREF
HKLF 4
END
;
_olex2_submission_special_instructions 'No special instructions were received'
_oxdiff_exptl_absorpt_empirical_details
;
Empirical correction (ABSPACK) includes:
- Absorption correction using spherical harmonics
- Frame scaling
;
_oxdiff_exptl_absorpt_empirical_full_max 1.437
_oxdiff_exptl_absorpt_empirical_full_min 0.733
_publcif_funding_html
;
;

loop_
_space_group_symop_operation_xyz
'x, y, z'
'-x, y+1/2, -z+1/2'
'-x, -y, -z'
'x, -y-1/2, z-1/2'

loop_
_atom_site_label
_atom_site_type_symbol
_atom_site_fract_x
_atom_site_fract_y
_atom_site_fract_z
_atom_site_U_iso_or_equiv
_atom_site_adp_type
_atom_site_occupancy
_atom_site_site_symmetry_order
_atom_site_calc_flag
_atom_site_refinement_flags_posn
_atom_site_refinement_flags_adp
_atom_site_refinement_flags_occupancy
_atom_site_disorder_assembly
_atom_site_disorder_group
Pt1 Pt 0.72299(2) 0.64676(2) 0.59463(2) 0.03189(7) Uani 1 1 d . . . . .
W1 W 0.62837(2) 0.73172(2) 0.51660(2) 0.03318(8) Uani 1 1 d . . . . .
P1 P 0.83425(7) 0.62617(11) 0.63107(6) 0.0348(3) Uani 1 1 d . . . . .
P2 P 0.68735(8) 0.55545(11) 0.65041(7) 0.0372(3) Uani 1 1 d . . . . .
Cl6 Cl 0.50785(13) 0.81591(19) 0.70416(12) 0.0847(7) Uani 1 1 d . . . . .
Cl4 Cl 0.41773(18) 0.9402(2) 0.72370(15) 0.1054(10) Uani 1 1 d . . . . .
Cl2 Cl 0.70862(16) 0.3753(2) 0.44156(19) 0.1197(13) Uani 1 1 d . . . . .
Cl3 Cl 0.7421(2) 0.2040(2) 0.47457(16) 0.1204(12) Uani 1 1 d . . . . .
Cl5 Cl 0.43809(19) 0.7879(2) 0.78454(18) 0.1208(13) Uani 1 1 d . . . . .
Cl1 Cl 0.6466(2) 0.2395(3) 0.37551(19) 0.1531(19) Uani 1 1 d . . . . .
N6 N 0.6261(3) 0.8723(4) 0.5067(2) 0.0459(14) Uani 1 1 d . . . . .
O1 O 0.5948(3) 0.5371(3) 0.5161(2) 0.0495(12) Uani 1 1 d . . . . .
N2 N 0.5213(2) 0.7476(3) 0.4804(2) 0.0329(11) Uani 1 1 d . . . . .
O2 O 0.5938(3) 0.7584(4) 0.6251(2) 0.0531(13) Uani 1 1 d . . . . .
N4 N 0.6275(3) 0.7305(4) 0.4315(2) 0.0405(12) Uani 1 1 d . . . . .
N1 N 0.8198(3) 0.7839(4) 0.5018(3) 0.0506(15) Uani 1 1 d . . . . .
N3 N 0.4985(3) 0.8015(4) 0.4367(2) 0.0412(13) Uani 1 1 d . . . . .
N7 N 0.5871(3) 0.9096(4) 0.4616(2) 0.0468(14) Uani 1 1 d . . . . .
N5 N 0.5944(3) 0.7938(4) 0.3978(2) 0.0450(14) Uani 1 1 d . . . . .
C2 C 0.7762(3) 0.7596(4) 0.5186(3) 0.0367(14) Uani 1 1 d . . . . .
C1 C 0.7283(3) 0.7261(4) 0.5371(3) 0.0376(14) Uani 1 1 d . . . . .
C12 C 0.6098(3) 0.7437(4) 0.5866(3) 0.0408(15) Uani 1 1 d . . . . .
C40 C 0.8731(3) 0.5655(4) 0.5884(3) 0.0378(14) Uani 1 1 d . . . . .
C60 C 0.5995(3) 0.5366(5) 0.6451(3) 0.0403(15) Uani 1 1 d . . . . .
C70 C 0.7168(3) 0.5916(5) 0.7189(3) 0.0427(15) Uani 1 1 d . . . . .
C55 C 0.8816(3) 0.6245(5) 0.7422(3) 0.0431(16) Uani 1 1 d . . . . .
H55 H 0.877830 0.683352 0.739966 0.052 Uiso 1 1 calc R . . . .
C11 C 0.6102(3) 0.6074(5) 0.5187(3) 0.0430(16) Uani 1 1 d . . . . .
C15 C 0.4105(3) 0.7461(5) 0.4539(3) 0.0450(16) Uani 1 1 d . . . . .
H15 H 0.366710 0.732916 0.451910 0.054 Uiso 1 1 calc R . . . .
C50 C 0.8660(3) 0.5749(4) 0.6959(3) 0.0392(14) Uani 1 1 d . . . . .
C41 C 0.8372(3) 0.5491(5) 0.5363(3) 0.0410(15) Uani 1 1 d . . . . .
H41 H 0.794030 0.568796 0.524137 0.049 Uiso 1 1 calc R . . . .
C24 C 0.6510(4) 0.9354(5) 0.5406(3) 0.0467(16) Uani 1 1 d . . . . .
C65 C 0.5642(4) 0.5917(5) 0.6698(3) 0.0490(17) Uani 1 1 d . . . . .
H65 H 0.585194 0.639054 0.687924 0.059 Uiso 1 1 calc R . . . .
C14 C 0.4655(3) 0.7144(5) 0.4903(3) 0.0420(15) Uani 1 1 d . . . . .
C35 C 0.8432(3) 0.7976(5) 0.6557(3) 0.0460(16) Uani 1 1 d . . . . .
H35 H 0.800605 0.790517 0.659236 0.055 Uiso 1 1 calc R . . . .
C61 C 0.5656(4) 0.4674(5) 0.6165(3) 0.0478(17) Uani 1 1 d . . . . .
H61 H 0.588130 0.432691 0.598490 0.057 Uiso 1 1 calc R . . . .
C42 C 0.8657(3) 0.5030(5) 0.5023(3) 0.0500(17) Uani 1 1 d . . . . .
H42 H 0.841491 0.492246 0.467668 0.060 Uiso 1 1 calc R . . . .
C19 C 0.6543(3) 0.6781(5) 0.4027(3) 0.0426(15) Uani 1 1 d . . . . .
C30 C 0.8763(3) 0.7292(5) 0.6405(3) 0.0405(15) Uani 1 1 d . . . . .
C74 C 0.7233(4) 0.6797(5) 0.7272(3) 0.0488(17) Uani 1 1 d . . . . .
H74 H 0.713397 0.715816 0.698009 0.059 Uiso 1 1 calc R . . . .
C64 C 0.5011(4) 0.5770(5) 0.6675(3) 0.0512(18) Uani 1 1 d . . . . .
H64 H 0.479446 0.613785 0.685090 0.061 Uiso 1 1 calc R . . . .
C45 C 0.9374(3) 0.5348(5) 0.6056(3) 0.0449(16) Uani 1 1 d . . . . .
H45 H 0.961647 0.544540 0.640345 0.054 Uiso 1 1 calc R . . . .
C16 C 0.4322(3) 0.8007(5) 0.4210(3) 0.0454(16) Uani 1 1 d . . . . .
C71 C 0.7316(4) 0.5398(6) 0.7639(3) 0.0531(19) Uani 1 1 d . . . . .
H71 H 0.727731 0.481106 0.760115 0.064 Uiso 1 1 calc R . . . .
C120 C 0.8537(4) 1.1031(5) 0.7332(4) 0.0553(19) Uani 1 1 d . . . . .
C18 C 0.6954(3) 0.6036(5) 0.4242(3) 0.0508(18) Uani 1 1 d . . . . .
H18A H 0.739438 0.621972 0.441578 0.076 Uiso 1 1 calc GR . . . .
H18B H 0.696652 0.565596 0.395783 0.076 Uiso 1 1 calc GR . . . .
H18C H 0.676826 0.574755 0.449179 0.076 Uiso 1 1 calc GR . . . .
C101 C 0.7247(4) 0.9758(6) 0.7427(3) 0.0534(19) Uani 1 1 d . . . . .
H101 H 0.754107 0.937034 0.734786 0.064 Uiso 1 1 calc R . . . .
C13 C 0.4665(3) 0.6539(5) 0.5338(3) 0.0504(18) Uani 1 1 d . . . . .
H13A H 0.488217 0.602451 0.528165 0.076 Uiso 1 1 calc GR . . . .
H13B H 0.421951 0.641267 0.534502 0.076 Uiso 1 1 calc GR . . . .
H13C H 0.489862 0.678741 0.567006 0.076 Uiso 1 1 calc GR . . . .
C21 C 0.6020(4) 0.7793(6) 0.3488(3) 0.059(2) Uani 1 1 d . . . . .
C20 C 0.6392(4) 0.7069(6) 0.3510(3) 0.058(2) Uani 1 1 d . . . . .
H20 H 0.651824 0.681997 0.322970 0.069 Uiso 1 1 calc R . . . .
C80 C 0.7150(4) 0.4472(5) 0.6443(3) 0.0502(18) Uani 1 1 d . . . . .
C81 C 0.7419(4) 0.4302(6) 0.6022(4) 0.063(2) Uani 1 1 d . . . . .
H81 H 0.743589 0.472320 0.577716 0.076 Uiso 1 1 calc R . . . .
C25 C 0.6300(4) 1.0114(5) 0.5174(4) 0.058(2) Uani 1 1 d . . . . .
H25 H 0.641009 1.064956 0.532128 0.070 Uiso 1 1 calc R . . . .
C62 C 0.5004(3) 0.4480(7) 0.6136(3) 0.060(2) Uani 1 1 d . . . . .
H62 H 0.479764 0.399773 0.596349 0.072 Uiso 1 1 calc R . . . .
C100 C 0.7498(3) 1.0519(5) 0.7684(3) 0.0477(17) Uani 1 1 d . . . . .
C110 C 0.8469(3) 1.1496(5) 0.8293(3) 0.0526(18) Uani 1 1 d . . . . .
C44 C 0.9660(3) 0.4898(5) 0.5718(3) 0.0485(17) Uani 1 1 d . . . . .
H44 H 1.009284 0.470618 0.583740 0.058 Uiso 1 1 calc R . . . .
C43 C 0.9299(4) 0.4737(5) 0.5201(3) 0.0522(18) Uani 1 1 d . . . . .
H43 H 0.948838 0.443091 0.497497 0.063 Uiso 1 1 calc R . . . .
C31 C 0.9402(4) 0.7411(6) 0.6361(3) 0.056(2) Uani 1 1 d . . . . .
H31 H 0.963454 0.695511 0.627401 0.067 Uiso 1 1 calc R . . . .
C51 C 0.8725(3) 0.4869(5) 0.6999(3) 0.0485(17) Uani 1 1 d . . . . .
H51 H 0.862818 0.453698 0.669417 0.058 Uiso 1 1 calc R . . . .
C34 C 0.8735(4) 0.8753(5) 0.6652(4) 0.058(2) Uani 1 1 d . . . . .
H34 H 0.851544 0.920350 0.676079 0.069 Uiso 1 1 calc R . . . .
C52 C 0.8936(4) 0.4484(5) 0.7496(3) 0.0531(19) Uani 1 1 d . . . . .
H52 H 0.897609 0.389606 0.752339 0.064 Uiso 1 1 calc R . . . .
C95 C 0.8435(4) 0.9338(6) 0.8443(4) 0.063(2) Uani 1 1 d . . . . .
H95 H 0.807402 0.952725 0.855365 0.076 Uiso 1 1 calc R . . . .
C01T C 0.7586(4) 0.6617(6) 0.8207(3) 0.063(2) Uani 1 1 d . . . . .
H01T H 0.772783 0.684777 0.854495 0.075 Uiso 1 1 calc R . . . .
C54 C 0.9025(3) 0.5854(6) 0.7914(3) 0.0513(18) Uani 1 1 d . . . . .
H54 H 0.912568 0.617906 0.822211 0.062 Uiso 1 1 calc R . . . .
C125 C 0.8203(5) 1.0806(5) 0.6808(4) 0.063(2) Uani 1 1 d . . . . .
H125 H 0.779785 1.053029 0.674913 0.075 Uiso 1 1 calc R . . . .
C111 C 0.8745(4) 1.1363(5) 0.8834(4) 0.057(2) Uani 1 1 d . . . . .
H111 H 0.885465 1.081175 0.895338 0.068 Uiso 1 1 calc R . . . .
C90 C 0.8675(4) 0.9837(5) 0.8095(3) 0.0526(19) Uani 1 1 d . . . . .
C33 C 0.9363(4) 0.8878(6) 0.6590(4) 0.069(3) Uani 1 1 d . . . . .
H33 H 0.956080 0.941142 0.664497 0.083 Uiso 1 1 calc R . . . .
C17 C 0.3936(4) 0.8551(6) 0.3760(3) 0.066(2) Uani 1 1 d . . . . .
H17A H 0.407903 0.913059 0.381966 0.099 Uiso 1 1 calc GR . . . .
H17B H 0.347365 0.851440 0.374105 0.099 Uiso 1 1 calc GR . . . .
H17C H 0.400918 0.835429 0.343335 0.099 Uiso 1 1 calc GR . . . .
C113 C 0.8724(4) 1.2856(6) 0.9041(4) 0.068(2) Uani 1 1 d . . . . .
H113 H 0.881450 1.330243 0.928203 0.082 Uiso 1 1 calc R . . . .
C121 C 0.9132(5) 1.1482(7) 0.7383(5) 0.080(3) Uani 1 1 d . . . . .
H121 H 0.937207 1.165626 0.771892 0.095 Uiso 1 1 calc R . . . .
C32 C 0.9690(4) 0.8197(6) 0.6444(4) 0.073(3) Uani 1 1 d . . . . .
H32 H 1.011233 0.827352 0.640123 0.088 Uiso 1 1 calc R . . . .
C73 C 0.7440(4) 0.7141(6) 0.7770(3) 0.0552(19) Uani 1 1 d . . . . .
H73 H 0.748138 0.772731 0.781251 0.066 Uiso 1 1 calc R . . . .
C23 C 0.6976(4) 0.9191(5) 0.5939(3) 0.059(2) Uani 1 1 d . . . . .
H23A H 0.672798 0.910356 0.619408 0.089 Uiso 1 1 calc GR . . . .
H23B H 0.726314 0.967156 0.604182 0.089 Uiso 1 1 calc GR . . . .
H23C H 0.723457 0.869424 0.592165 0.089 Uiso 1 1 calc GR . . . .
B1 B 0.5484(4) 0.8551(6) 0.4162(3) 0.0462(18) Uani 1 1 d . . . . .
C63 C 0.4663(4) 0.5082(6) 0.6396(3) 0.060(2) Uani 1 1 d . . . . .
H63 H 0.421728 0.500920 0.637566 0.072 Uiso 1 1 calc R . . . .
C93 C 0.9261(5) 0.8260(6) 0.8471(4) 0.076(3) Uani 1 1 d . . . . .
H93 H 0.945019 0.773844 0.859181 0.091 Uiso 1 1 calc R . . . .
C26 C 0.5894(4) 0.9937(5) 0.4682(4) 0.061(2) Uani 1 1 d . . . . .
C112 C 0.8865(4) 1.2031(6) 0.9208(4) 0.065(2) Uani 1 1 d . . . . .
H112 H 0.903828 1.191325 0.956591 0.078 Uiso 1 1 calc R . . . .
C72 C 0.7522(4) 0.5753(6) 0.8141(3) 0.058(2) Uani 1 1 d . . . . .
H72 H 0.761748 0.540123 0.843700 0.070 Uiso 1 1 calc R . . . .
C102 C 0.6587(4) 0.9564(6) 0.7288(3) 0.062(2) Uani 1 1 d . . . . .
H102 H 0.644494 0.905325 0.711619 0.074 Uiso 1 1 calc R . . . .
C27 C 0.5503(6) 1.0545(6) 0.4264(4) 0.082(3) Uani 1 1 d . . . . .
H27A H 0.567380 1.052887 0.395827 0.123 Uiso 1 1 calc GR . . . .
H27B H 0.554125 1.111166 0.440473 0.123 Uiso 1 1 calc GR . . . .
H27C H 0.504622 1.037895 0.416387 0.123 Uiso 1 1 calc GR . . . .
C91 C 0.9224(4) 0.9527(6) 0.7952(3) 0.061(2) Uani 1 1 d . . . . .
H91 H 0.940419 0.985079 0.772782 0.073 Uiso 1 1 calc R . . . .
C85 C 0.7061(5) 0.3808(6) 0.6799(4) 0.073(3) Uani 1 1 d . . . . .
H85 H 0.684042 0.391222 0.705714 0.088 Uiso 1 1 calc R . . . .
C105 C 0.7021(4) 1.1066(6) 0.7789(3) 0.057(2) Uani 1 1 d . . . . .
H105 H 0.715694 1.158162 0.795665 0.068 Uiso 1 1 calc R . . . .
C53 C 0.9083(4) 0.4980(6) 0.7944(3) 0.063(2) Uani 1 1 d . . . . .
H53 H 0.922529 0.472125 0.827435 0.075 Uiso 1 1 calc R . . . .
C115 C 0.8332(4) 1.2350(5) 0.8146(4) 0.064(2) Uani 1 1 d . . . . .
H115 H 0.815647 1.247650 0.778945 0.077 Uiso 1 1 calc R . . . .
C22 C 0.5759(6) 0.8405(8) 0.3044(3) 0.087(4) Uani 1 1 d . . . . .
H22A H 0.528679 0.835930 0.292656 0.130 Uiso 1 1 calc GR . . . .
H22B H 0.594537 0.827509 0.275561 0.130 Uiso 1 1 calc GR . . . .
H22C H 0.587946 0.897311 0.316576 0.130 Uiso 1 1 calc GR . . . .
C103 C 0.6130(4) 1.0112(7) 0.7397(4) 0.069(3) Uani 1 1 d . . . . .
H103 H 0.568197 0.997808 0.730410 0.083 Uiso 1 1 calc R . . . .
C82 C 0.7664(5) 0.3487(7) 0.5973(6) 0.097(4) Uani 1 1 d . . . . .
H82 H 0.785424 0.336723 0.569867 0.116 Uiso 1 1 calc R . . . .
B2 B 0.8298(4) 1.0741(6) 0.7850(4) 0.049(2) Uani 1 1 d . . . . .
C94 C 0.8725(5) 0.8559(6) 0.8630(4) 0.079(3) Uani 1 1 d . . . . .
H94 H 0.855634 0.823967 0.886252 0.094 Uiso 1 1 calc R . . . .
C114 C 0.8444(5) 1.3008(6) 0.8506(4) 0.070(3) Uani 1 1 d . . . . .
H114 H 0.833214 1.355989 0.838948 0.084 Uiso 1 1 calc R . . . .
C104 C 0.6355(4) 1.0865(7) 0.7650(4) 0.070(3) Uani 1 1 d . . . . .
H104 H 0.605488 1.124402 0.772841 0.084 Uiso 1 1 calc R . . . .
C124 C 0.8450(6) 1.0979(7) 0.6371(5) 0.085(3) Uani 1 1 d . . . . .
H124 H 0.822518 1.079626 0.603347 0.102 Uiso 1 1 calc R . . . .
C84 C 0.7313(7) 0.3009(7) 0.6742(6) 0.103(5) Uani 1 1 d . . . . .
H84 H 0.727858 0.257441 0.697423 0.123 Uiso 1 1 calc R . . . .
C92 C 0.9513(5) 0.8745(6) 0.8132(4) 0.074(3) Uani 1 1 d . . . . .
H92 H 0.987444 0.855230 0.802302 0.089 Uiso 1 1 calc R . . . .
C122 C 0.9373(5) 1.1673(8) 0.6954(6) 0.095(4) Uani 1 1 d . . . . .
H122 H 0.976740 1.197274 0.700621 0.114 Uiso 1 1 calc R . . . .
C83 C 0.7622(6) 0.2854(7) 0.6335(7) 0.110(6) Uani 1 1 d . . . . .
H83 H 0.780112 0.232080 0.630784 0.132 Uiso 1 1 calc R . . . .
C130 C 0.7194(6) 0.2750(7) 0.4208(5) 0.088(3) Uani 1 1 d . . . . .
H130 H 0.754846 0.276163 0.402905 0.106 Uiso 1 1 calc R . . . .
C131 C 0.4739(5) 0.8683(7) 0.7562(5) 0.086(3) Uani 1 1 d . . . . .
H131 H 0.509252 0.896251 0.783036 0.104 Uiso 1 1 calc R . . . .
C123 C 0.9039(7) 1.1427(8) 0.6454(7) 0.107(5) Uani 1 1 d . . . . .
H123 H 0.920631 1.155991 0.616823 0.128 Uiso 1 1 calc R . . . .
C3 C 0.8610(4) 0.8363(5) 0.4821(3) 0.0507(18) Uani 1 1 d . . . . .
C9 C 0.9220(4) 0.8052(7) 0.4798(3) 0.059(2) Uani 1 1 d . . . . .
C10 C 0.9441(5) 0.7154(8) 0.4965(4) 0.087(4) Uani 1 1 d . . . . .
H10A H 0.969751 0.715368 0.532801 0.131 Uiso 1 1 calc GR . . . .
H10B H 0.970607 0.694224 0.474470 0.131 Uiso 1 1 calc GR . . . .
H10C H 0.906075 0.679672 0.492677 0.131 Uiso 1 1 calc GR . . . .
C5 C 0.7713(7) 0.9465(7) 0.4677(5) 0.108(5) Uani 1 1 d . . . . .
H5A H 0.738497 0.905551 0.450938 0.162 Uiso 1 1 calc GR . . . .
H5B H 0.761383 1.000260 0.450130 0.162 Uiso 1 1 calc GR . . . .
H5C H 0.771385 0.952515 0.504248 0.162 Uiso 1 1 calc GR . . . .
C4 C 0.8380(6) 0.9169(6) 0.4645(4) 0.072(3) Uani 1 1 d . . . . .
C6 C 0.8829(8) 0.9668(7) 0.4456(5) 0.103(4) Uani 1 1 d . . . . .
H6 H 0.870166 1.021270 0.433298 0.123 Uiso 1 1 calc R . . . .
C7 C 0.9430(7) 0.9394(9) 0.4443(5) 0.101(5) Uani 1 1 d . . . . .
H7 H 0.971166 0.975341 0.432436 0.121 Uiso 1 1 calc R . . . .
C8 C 0.9628(5) 0.8598(9) 0.4604(4) 0.082(3) Uani 1 1 d . . . . .
H8 H 1.004134 0.840952 0.458440 0.098 Uiso 1 1 calc R . . . .
H1 H 0.518(3) 0.888(5) 0.379(3) 0.04(2) Uiso 1 1 d . . . . .

loop_
_atom_site_aniso_label
_atom_site_aniso_U_11
_atom_site_aniso_U_22
_atom_site_aniso_U_33
_atom_site_aniso_U_23
_atom_site_aniso_U_13
_atom_site_aniso_U_12
Pt1 0.03058(12) 0.03344(13) 0.03301(13) 0.00230(11) 0.01081(9) 0.00113(10)
W1 0.03111(13) 0.03603(15) 0.03242(15) 0.00254(12) 0.00847(10) -0.00031(11)
P1 0.0298(7) 0.0395(9) 0.0346(8) -0.0001(7) 0.0074(6) 0.0013(6)
P2 0.0351(7) 0.0388(9) 0.0389(9) 0.0035(7) 0.0118(6) -0.0005(6)
Cl6 0.0812(15) 0.0908(18) 0.0922(18) -0.0137(15) 0.0404(14) -0.0023(14)
Cl4 0.129(3) 0.0785(18) 0.123(3) -0.0022(19) 0.060(2) 0.0156(18)
Cl2 0.0873(19) 0.0760(19) 0.210(4) -0.010(2) 0.064(2) 0.0018(15)
Cl3 0.162(4) 0.094(2) 0.122(3) 0.014(2) 0.065(3) 0.021(2)
Cl5 0.133(3) 0.090(2) 0.175(4) 0.018(2) 0.102(3) 0.008(2)
Cl1 0.135(3) 0.175(4) 0.140(4) -0.003(3) 0.021(3) -0.084(3)
N6 0.046(3) 0.049(4) 0.041(3) 0.000(3) 0.009(3) -0.003(3)
O1 0.057(3) 0.042(3) 0.048(3) 0.001(2) 0.010(2) -0.010(2)
N2 0.028(2) 0.036(3) 0.034(3) -0.001(2) 0.006(2) 0.000(2)
O2 0.053(3) 0.069(4) 0.044(3) -0.006(3) 0.023(2) 0.005(3)
N4 0.040(3) 0.046(3) 0.037(3) 0.005(3) 0.011(2) 0.001(2)
N1 0.042(3) 0.063(4) 0.048(4) 0.010(3) 0.016(3) -0.011(3)
N3 0.042(3) 0.045(3) 0.033(3) 0.005(2) 0.002(2) 0.006(2)
N7 0.053(3) 0.036(3) 0.047(3) 0.008(3) 0.005(3) 0.001(3)
N5 0.045(3) 0.059(4) 0.031(3) 0.010(3) 0.009(2) 0.000(3)
C2 0.033(3) 0.039(3) 0.036(3) 0.008(3) 0.006(2) -0.001(3)
C1 0.027(3) 0.037(3) 0.049(4) -0.007(3) 0.011(3) -0.003(2)
C12 0.035(3) 0.043(4) 0.044(4) 0.000(3) 0.011(3) 0.001(3)
C40 0.033(3) 0.041(4) 0.039(3) 0.002(3) 0.009(3) -0.002(3)
C60 0.033(3) 0.053(4) 0.037(3) 0.001(3) 0.013(3) -0.005(3)
C70 0.030(3) 0.056(4) 0.042(4) 0.006(3) 0.010(3) 0.001(3)
C55 0.035(3) 0.050(4) 0.043(4) 0.003(3) 0.008(3) 0.000(3)
C11 0.042(3) 0.056(5) 0.033(3) 0.006(3) 0.013(3) -0.001(3)
C15 0.030(3) 0.057(4) 0.047(4) -0.003(3) 0.010(3) 0.003(3)
C50 0.026(3) 0.044(4) 0.049(4) 0.007(3) 0.011(3) 0.004(2)
C41 0.034(3) 0.048(4) 0.044(4) -0.003(3) 0.016(3) -0.001(3)
C24 0.053(4) 0.037(4) 0.052(4) -0.008(3) 0.015(3) -0.007(3)
C65 0.052(4) 0.054(4) 0.041(4) -0.009(3) 0.012(3) 0.007(3)
C14 0.032(3) 0.050(4) 0.044(4) 0.005(3) 0.011(3) -0.001(3)
C35 0.040(3) 0.045(4) 0.051(4) -0.005(3) 0.009(3) 0.001(3)
C61 0.048(4) 0.053(4) 0.039(4) 0.002(3) 0.007(3) -0.008(3)
C42 0.045(4) 0.057(5) 0.050(4) -0.011(4) 0.016(3) 0.000(3)
C19 0.036(3) 0.054(4) 0.040(4) -0.008(3) 0.014(3) -0.006(3)
C30 0.035(3) 0.043(4) 0.038(3) 0.002(3) 0.001(3) -0.004(3)
C74 0.048(4) 0.050(4) 0.051(4) -0.004(4) 0.016(3) -0.012(3)
C64 0.058(4) 0.063(5) 0.040(4) -0.009(4) 0.026(3) -0.016(4)
C45 0.043(3) 0.046(4) 0.047(4) 0.005(3) 0.014(3) 0.004(3)
C16 0.041(3) 0.054(4) 0.036(4) -0.004(3) 0.002(3) 0.010(3)
C71 0.051(4) 0.062(5) 0.046(4) 0.008(4) 0.012(3) -0.002(4)
C120 0.046(4) 0.049(4) 0.071(5) 0.008(4) 0.016(4) 0.007(3)
C18 0.045(4) 0.061(5) 0.050(4) -0.011(4) 0.019(3) 0.002(3)
C101 0.047(4) 0.060(5) 0.051(4) 0.000(4) 0.009(3) -0.006(3)
C13 0.039(3) 0.053(4) 0.061(5) 0.013(4) 0.017(3) 0.000(3)
C21 0.051(4) 0.092(7) 0.034(4) 0.018(4) 0.010(3) -0.003(4)
C20 0.052(4) 0.081(6) 0.045(4) 0.000(4) 0.021(3) 0.000(4)
C80 0.046(4) 0.032(4) 0.067(5) 0.006(3) 0.005(3) 0.000(3)
C81 0.050(4) 0.053(5) 0.096(7) -0.018(5) 0.033(4) -0.001(4)
C25 0.068(5) 0.034(4) 0.070(5) -0.003(4) 0.016(4) -0.003(4)
C62 0.040(4) 0.101(7) 0.035(4) 0.000(4) 0.003(3) -0.024(4)
C100 0.043(3) 0.057(5) 0.043(4) 0.011(3) 0.010(3) -0.002(3)
C110 0.040(3) 0.049(4) 0.064(5) 0.007(4) 0.006(3) 0.001(3)
C44 0.038(3) 0.047(4) 0.064(5) 0.001(4) 0.022(3) 0.007(3)
C43 0.047(4) 0.050(4) 0.068(5) -0.006(4) 0.030(4) 0.000(3)
C31 0.039(3) 0.062(5) 0.068(5) -0.010(4) 0.018(3) -0.009(3)
C51 0.043(3) 0.053(4) 0.051(4) 0.005(4) 0.015(3) 0.005(3)
C34 0.049(4) 0.049(5) 0.071(6) -0.011(4) 0.007(4) -0.001(3)
C52 0.047(4) 0.055(5) 0.059(5) 0.016(4) 0.017(3) 0.011(3)
C95 0.056(4) 0.052(5) 0.074(6) 0.008(4) 0.003(4) -0.011(4)
C01T 0.055(4) 0.084(7) 0.047(5) -0.016(4) 0.009(4) -0.002(4)
C54 0.043(3) 0.063(5) 0.046(4) 0.010(4) 0.008(3) 0.003(3)
C125 0.072(5) 0.044(4) 0.077(6) 0.011(4) 0.030(5) 0.006(4)
C111 0.045(4) 0.048(4) 0.072(6) 0.003(4) 0.007(4) 0.004(3)
C90 0.044(4) 0.043(4) 0.061(5) -0.002(4) -0.001(3) -0.008(3)
C33 0.055(5) 0.047(5) 0.101(8) -0.010(5) 0.016(5) -0.018(4)
C17 0.051(4) 0.093(7) 0.050(5) 0.013(5) 0.006(4) 0.029(4)
C113 0.064(5) 0.049(5) 0.089(7) -0.007(5) 0.016(5) -0.005(4)
C121 0.053(5) 0.078(7) 0.111(9) 0.029(6) 0.026(5) 0.006(5)
C32 0.044(4) 0.075(6) 0.103(8) -0.014(6) 0.025(5) -0.019(4)
C73 0.054(4) 0.063(5) 0.049(4) -0.011(4) 0.015(3) -0.006(4)
C23 0.060(4) 0.055(5) 0.059(5) -0.016(4) 0.010(4) -0.011(4)
B1 0.042(4) 0.053(5) 0.045(4) 0.007(4) 0.013(3) 0.011(4)
C63 0.041(4) 0.085(6) 0.055(5) 0.006(4) 0.017(3) -0.012(4)
C93 0.081(6) 0.045(5) 0.083(7) 0.000(5) -0.012(5) 0.005(5)
C26 0.071(5) 0.047(5) 0.066(5) 0.018(4) 0.019(4) 0.009(4)
C112 0.061(5) 0.053(5) 0.072(6) 0.002(4) 0.004(4) 0.000(4)
C72 0.064(5) 0.068(6) 0.042(4) 0.004(4) 0.011(4) -0.001(4)
C102 0.052(4) 0.073(6) 0.057(5) 0.006(4) 0.010(4) -0.016(4)
C27 0.112(8) 0.051(5) 0.076(7) 0.023(5) 0.014(6) 0.015(5)
C91 0.058(4) 0.060(5) 0.054(5) -0.003(4) -0.003(4) 0.007(4)
C85 0.077(6) 0.053(5) 0.073(6) 0.007(5) -0.007(5) -0.006(4)
C105 0.049(4) 0.066(5) 0.055(5) 0.007(4) 0.012(3) 0.000(4)
C53 0.044(4) 0.088(7) 0.052(5) 0.022(5) 0.005(3) 0.016(4)
C115 0.064(5) 0.048(5) 0.072(6) 0.009(4) 0.003(4) -0.001(4)
C22 0.104(8) 0.121(10) 0.040(5) 0.028(6) 0.028(5) 0.030(7)
C103 0.047(4) 0.093(7) 0.066(6) 0.016(5) 0.013(4) -0.018(5)
C82 0.055(5) 0.077(7) 0.168(13) -0.042(8) 0.045(7) -0.013(5)
B2 0.041(4) 0.049(5) 0.054(5) 0.008(4) 0.007(4) 0.000(3)
C94 0.075(6) 0.055(5) 0.087(7) 0.013(5) -0.011(5) -0.021(5)
C114 0.071(5) 0.041(4) 0.095(7) 0.017(5) 0.018(5) -0.001(4)
C104 0.052(4) 0.088(7) 0.076(6) 0.015(6) 0.025(4) 0.008(5)
C124 0.121(9) 0.062(6) 0.088(8) 0.019(6) 0.055(7) 0.019(6)
C84 0.111(10) 0.051(6) 0.109(10) 0.010(6) -0.036(8) 0.003(6)
C92 0.083(6) 0.063(6) 0.065(6) -0.014(5) 0.001(5) 0.014(5)
C122 0.065(6) 0.089(9) 0.148(12) 0.037(9) 0.059(8) 0.008(6)
C83 0.070(7) 0.048(6) 0.189(17) -0.006(8) -0.006(8) 0.018(5)
C130 0.082(7) 0.076(7) 0.111(9) 0.009(7) 0.034(7) -0.015(6)
C131 0.076(6) 0.077(7) 0.108(9) 0.033(7) 0.028(6) -0.015(5)
C123 0.119(10) 0.092(9) 0.145(13) 0.051(9) 0.097(10) 0.035(8)
C3 0.055(4) 0.059(5) 0.042(4) 0.000(3) 0.019(3) -0.021(4)
C9 0.047(4) 0.089(7) 0.044(4) -0.001(4) 0.014(3) -0.019(4)
C10 0.055(5) 0.130(10) 0.083(7) 0.025(7) 0.029(5) 0.019(6)
C5 0.157(12) 0.064(7) 0.130(11) 0.033(7) 0.086(10) 0.041(8)
C4 0.110(8) 0.053(5) 0.064(6) 0.004(4) 0.043(6) -0.008(5)
C6 0.170(14) 0.063(7) 0.087(8) -0.005(6) 0.055(9) -0.047(8)
C7 0.115(10) 0.126(11) 0.070(7) 0.004(7) 0.036(7) -0.076(9)
C8 0.056(5) 0.133(10) 0.057(5) 0.001(6) 0.017(4) -0.042(6)

loop_
_atom_type_symbol
_atom_type_description
_atom_type_scat_dispersion_real
_atom_type_scat_dispersion_imag
_atom_type_scat_source
C C 0.0181 0.0091 'International Tables Vol C Tables 4.2.6.8 and 6.1.1.4'
H H 0.0000 0.0000 'International Tables Vol C Tables 4.2.6.8 and 6.1.1.4'
B B 0.0090 0.0039 'International Tables Vol C Tables 4.2.6.8 and 6.1.1.4'
Cl Cl 0.3639 0.7018 'International Tables Vol C Tables 4.2.6.8 and 6.1.1.4'
N N 0.0311 0.0180 'International Tables Vol C Tables 4.2.6.8 and 6.1.1.4'
O O 0.0492 0.0322 'International Tables Vol C Tables 4.2.6.8 and 6.1.1.4'
P P 0.2955 0.4335 'International Tables Vol C Tables 4.2.6.8 and 6.1.1.4'
Pt Pt -4.5932 6.9264 'International Tables Vol C Tables 4.2.6.8 and 6.1.1.4'
W W -5.4734 5.5774 'International Tables Vol C Tables 4.2.6.8 and 6.1.1.4'

loop_
_exptl_crystal_face_index_h
_exptl_crystal_face_index_k
_exptl_crystal_face_index_l
_exptl_crystal_face_perp_dist
1 10 1 0.0300
-2 -2 17 0.0478
-1 -10 1 0.0240
-13 -1 1 0.0170
12 4 -2 0.0107
-5 9 -2 0.0206
6 -9 1 0.0133
-2 1 -15 0.0466
13 -1 -7 0.0147
11 -5 0 0.0082

loop_
_geom_angle_atom_site_label_1
_geom_angle_atom_site_label_2
_geom_angle_atom_site_label_3
_geom_angle
_geom_angle_site_symmetry_1
_geom_angle_site_symmetry_3
_geom_angle_publ_flag
P1 Pt1 W1 145.09(4) . . ?
P1 Pt1 P2 96.55(6) . . ?
P2 Pt1 W1 118.36(4) . . ?
C1 Pt1 W1 46.62(17) . . ?
C1 Pt1 P1 98.49(17) . . ?
C1 Pt1 P2 164.83(17) . . ?
N6 W1 Pt1 123.51(15) . . ?
N2 W1 Pt1 144.62(14) . . ?
N2 W1 N6 81.3(2) . . ?
N2 W1 N4 80.47(19) . . ?
N4 W1 Pt1 123.07(14) . . ?
N4 W1 N6 84.1(2) . . ?
C1 W1 Pt1 45.4(2) . . ?
C1 W1 N6 93.6(2) . . ?
C1 W1 N2 169.4(2) . . ?
C1 W1 N4 89.8(2) . . ?
C12 W1 Pt1 69.17(19) . . ?
C12 W1 N6 90.6(3) . . ?
C12 W1 N2 87.6(2) . . ?
C12 W1 N4 167.5(2) . . ?
C12 W1 C1 101.8(3) . . ?
C12 W1 C11 88.9(3) . . ?
C11 W1 Pt1 67.25(19) . . ?
C11 W1 N6 168.0(2) . . ?
C11 W1 N2 86.7(2) . . ?
C11 W1 N4 93.9(2) . . ?
C11 W1 C1 98.2(3) . . ?
C40 P1 Pt1 113.0(2) . . ?
C40 P1 C50 103.0(3) . . ?
C40 P1 C30 105.6(3) . . ?
C50 P1 Pt1 121.59(19) . . ?
C30 P1 Pt1 109.4(2) . . ?
C30 P1 C50 102.7(3) . . ?
C60 P2 Pt1 122.7(2) . . ?
C70 P2 Pt1 110.2(2) . . ?
C70 P2 C60 101.3(3) . . ?
C80 P2 Pt1 111.2(3) . . ?
C80 P2 C60 100.3(3) . . ?
C80 P2 C70 110.2(4) . . ?
N7 N6 W1 120.9(4) . . ?
C24 N6 W1 131.7(5) . . ?
C24 N6 N7 106.9(6) . . ?
N3 N2 W1 120.4(4) . . ?
C14 N2 W1 134.3(4) . . ?
C14 N2 N3 105.2(5) . . ?
N5 N4 W1 120.0(4) . . ?
C19 N4 W1 132.6(5) . . ?
C19 N4 N5 107.4(6) . . ?
C2 N1 C3 162.1(8) . . ?
N2 N3 B1 119.8(5) . . ?
C16 N3 N2 110.3(6) . . ?
C16 N3 B1 129.8(6) . . ?
N6 N7 B1 120.3(6) . . ?
C26 N7 N6 108.6(7) . . ?
C26 N7 B1 131.1(7) . . ?
N4 N5 B1 120.3(6) . . ?
C21 N5 N4 108.5(6) . . ?
C21 N5 B1 130.3(7) . . ?
N1 C2 C1 175.7(8) . . ?
Pt1 C1 W1 88.0(2) . . ?
C2 C1 Pt1 136.4(5) . . ?
C2 C1 W1 135.6(5) . . ?
O2 C12 W1 171.9(6) . . ?
C41 C40 P1 118.9(5) . . ?
C45 C40 P1 122.6(5) . . ?
C45 C40 C41 118.5(6) . . ?
C65 C60 P2 120.5(6) . . ?
C61 C60 P2 121.6(5) . . ?
C61 C60 C65 117.9(6) . . ?
C74 C70 P2 116.9(6) . . ?
C71 C70 P2 126.0(6) . . ?
C71 C70 C74 117.1(7) . . ?
C50 C55 H55 120.1 . . ?
C54 C55 H55 120.1 . . ?
C54 C55 C50 119.9(7) . . ?
O1 C11 W1 173.8(6) . . ?
C14 C15 H15 126.2 . . ?
C16 C15 H15 126.2 . . ?
C16 C15 C14 107.6(6) . . ?
C55 C50 P1 119.9(5) . . ?
C51 C50 P1 120.7(6) . . ?
C51 C50 C55 119.4(7) . . ?
C40 C41 H41 119.8 . . ?
C40 C41 C42 120.4(6) . . ?
C42 C41 H41 119.8 . . ?
N6 C24 C25 109.4(7) . . ?
N6 C24 C23 122.2(7) . . ?
C25 C24 C23 128.3(7) . . ?
C60 C65 H65 119.5 . . ?
C64 C65 C60 120.9(7) . . ?
C64 C65 H65 119.5 . . ?
N2 C14 C15 109.3(6) . . ?
N2 C14 C13 123.7(6) . . ?
C15 C14 C13 127.0(6) . . ?
C30 C35 H35 120.0 . . ?
C34 C35 H35 120.0 . . ?
C34 C35 C30 119.9(7) . . ?
C60 C61 H61 118.1 . . ?
C62 C61 C60 123.7(8) . . ?
C62 C61 H61 118.1 . . ?
C41 C42 H42 119.9 . . ?
C43 C42 C41 120.1(7) . . ?
C43 C42 H42 119.9 . . ?
N4 C19 C18 124.4(6) . . ?
N4 C19 C20 109.2(7) . . ?
C20 C19 C18 126.3(7) . . ?
C35 C30 P1 117.6(5) . . ?
C31 C30 P1 123.4(6) . . ?
C31 C30 C35 118.9(7) . . ?
C70 C74 H74 119.0 . . ?
C73 C74 C70 122.0(8) . . ?
C73 C74 H74 119.0 . . ?
C65 C64 H64 118.9 . . ?
C65 C64 C63 122.2(8) . . ?
C63 C64 H64 118.9 . . ?
C40 C45 H45 119.4 . . ?
C44 C45 C40 121.2(7) . . ?
C44 C45 H45 119.4 . . ?
N3 C16 C15 107.6(6) . . ?
N3 C16 C17 122.2(7) . . ?
C15 C16 C17 130.1(7) . . ?
C70 C71 H71 119.8 . . ?
C72 C71 C70 120.5(8) . . ?
C72 C71 H71 119.8 . . ?
C125 C120 C121 114.6(9) . . ?
C125 C120 B2 123.7(7) . . ?
C121 C120 B2 121.5(9) . . ?
C19 C18 H18A 109.5 . . ?
C19 C18 H18B 109.5 . . ?
C19 C18 H18C 109.5 . . ?
H18A C18 H18B 109.5 . . ?
H18A C18 H18C 109.5 . . ?
H18B C18 H18C 109.5 . . ?
C100 C101 H101 118.6 . . ?
C102 C101 H101 118.6 . . ?
C102 C101 C100 122.8(8) . . ?
C14 C13 H13A 109.5 . . ?
C14 C13 H13B 109.5 . . ?
C14 C13 H13C 109.5 . . ?
H13A C13 H13B 109.5 . . ?
H13A C13 H13C 109.5 . . ?
H13B C13 H13C 109.5 . . ?
N5 C21 C20 108.0(7) . . ?
N5 C21 C22 121.1(9) . . ?
C20 C21 C22 130.7(8) . . ?
C19 C20 H20 126.5 . . ?
C21 C20 C19 107.0(7) . . ?
C21 C20 H20 126.5 . . ?
C81 C80 P2 117.2(6) . . ?
C81 C80 C85 121.4(8) . . ?
C85 C80 P2 121.4(7) . . ?
C80 C81 H81 120.5 . . ?
C80 C81 C82 119.0(10) . . ?
C82 C81 H81 120.5 . . ?
C24 C25 H25 126.6 . . ?
C24 C25 C26 106.7(7) . . ?
C26 C25 H25 126.6 . . ?
C61 C62 H62 122.2 . . ?
C61 C62 C63 115.6(8) . . ?
C63 C62 H62 122.2 . . ?
C101 C100 B2 122.0(7) . . ?
C105 C100 C101 114.9(7) . . ?
C105 C100 B2 123.1(7) . . ?
C111 C110 C115 114.8(8) . . ?
C111 C110 B2 124.4(7) . . ?
C115 C110 B2 120.7(8) . . ?
C45 C44 H44 120.0 . . ?
C43 C44 C45 120.0(7) . . ?
C43 C44 H44 120.0 . . ?
C42 C43 C44 119.8(7) . . ?
C42 C43 H43 120.1 . . ?
C44 C43 H43 120.1 . . ?
C30 C31 H31 119.8 . . ?
C32 C31 C30 120.3(8) . . ?
C32 C31 H31 119.8 . . ?
C50 C51 H51 119.9 . . ?
C50 C51 C52 120.1(8) . . ?
C52 C51 H51 119.9 . . ?
C35 C34 H34 119.5 . . ?
C35 C34 C33 121.0(8) . . ?
C33 C34 H34 119.5 . . ?
C51 C52 H52 120.2 . . ?
C53 C52 C51 119.5(8) . . ?
C53 C52 H52 120.2 . . ?
C90 C95 H95 119.2 . . ?
C90 C95 C94 121.6(10) . . ?
C94 C95 H95 119.2 . . ?
C73 C01T H01T 120.1 . . ?
C72 C01T H01T 120.1 . . ?
C72 C01T C73 119.8(8) . . ?
C55 C54 H54 120.2 . . ?
C53 C54 C55 119.7(8) . . ?
C53 C54 H54 120.2 . . ?
C120 C125 H125 118.4 . . ?
C124 C125 C120 123.3(10) . . ?
C124 C125 H125 118.4 . . ?
C110 C111 H111 118.6 . . ?
C110 C111 C112 122.7(8) . . ?
C112 C111 H111 118.6 . . ?
C95 C90 B2 121.0(7) . . ?
C91 C90 C95 116.6(8) . . ?
C91 C90 B2 122.4(8) . . ?
C34 C33 H33 120.6 . . ?
C32 C33 C34 118.8(8) . . ?
C32 C33 H33 120.6 . . ?
C16 C17 H17A 109.5 . . ?
C16 C17 H17B 109.5 . . ?
C16 C17 H17C 109.5 . . ?
H17A C17 H17B 109.5 . . ?
H17A C17 H17C 109.5 . . ?
H17B C17 H17C 109.5 . . ?
C112 C113 H113 120.6 . . ?
C112 C113 C114 118.7(9) . . ?
C114 C113 H113 120.6 . . ?
C120 C121 H121 118.7 . . ?
C122 C121 C120 122.6(12) . . ?
C122 C121 H121 118.7 . . ?
C31 C32 C33 120.9(8) . . ?
C31 C32 H32 119.5 . . ?
C33 C32 H32 119.5 . . ?
C74 C73 C01T 119.8(8) . . ?
C74 C73 H73 120.1 . . ?
C01T C73 H73 120.1 . . ?
C24 C23 H23A 109.5 . . ?
C24 C23 H23B 109.5 . . ?
C24 C23 H23C 109.5 . . ?
H23A C23 H23B 109.5 . . ?
H23A C23 H23C 109.5 . . ?
H23B C23 H23C 109.5 . . ?
N3 B1 H1 106(4) . . ?
N7 B1 N3 107.9(6) . . ?
N7 B1 N5 110.5(6) . . ?
N7 B1 H1 119(4) . . ?
N5 B1 N3 107.9(7) . . ?
N5 B1 H1 105(4) . . ?
C64 C63 C62 119.5(7) . . ?
C64 C63 H63 120.2 . . ?
C62 C63 H63 120.2 . . ?
C94 C93 H93 120.4 . . ?
C92 C93 H93 120.4 . . ?
C92 C93 C94 119.2(9) . . ?
N7 C26 C25 108.4(7) . . ?
N7 C26 C27 122.5(9) . . ?
C25 C26 C27 129.1(9) . . ?
C111 C112 H112 120.0 . . ?
C113 C112 C111 119.9(9) . . ?
C113 C112 H112 120.0 . . ?
C71 C72 H72 119.6 . . ?
C01T C72 C71 120.9(8) . . ?
C01T C72 H72 119.6 . . ?
C101 C102 H102 119.5 . . ?
C101 C102 C103 121.1(9) . . ?
C103 C102 H102 119.5 . . ?
C26 C27 H27A 109.5 . . ?
C26 C27 H27B 109.5 . . ?
C26 C27 H27C 109.5 . . ?
H27A C27 H27B 109.5 . . ?
H27A C27 H27C 109.5 . . ?
H27B C27 H27C 109.5 . . ?
C90 C91 H91 118.9 . . ?
C90 C91 C92 122.2(10) . . ?
C92 C91 H91 118.9 . . ?
C80 C85 H85 121.1 . . ?
C84 C85 C80 117.9(12) . . ?
C84 C85 H85 121.1 . . ?
C100 C105 H105 119.0 . . ?
C104 C105 C100 122.1(9) . . ?
C104 C105 H105 119.0 . . ?
C52 C53 C54 121.4(8) . . ?
C52 C53 H53 119.3 . . ?
C54 C53 H53 119.3 . . ?
C110 C115 H115 118.5 . . ?
C114 C115 C110 123.1(9) . . ?
C114 C115 H115 118.5 . . ?
C21 C22 H22A 109.5 . . ?
C21 C22 H22B 109.5 . . ?
C21 C22 H22C 109.5 . . ?
H22A C22 H22B 109.5 . . ?
H22A C22 H22C 109.5 . . ?
H22B C22 H22C 109.5 . . ?
C102 C103 H103 121.0 . . ?
C102 C103 C104 118.0(8) . . ?
C104 C103 H103 121.0 . . ?
C81 C82 H82 120.0 . . ?
C83 C82 C81 120.1(12) . . ?
C83 C82 H82 120.0 . . ?
C120 B2 C100 110.8(6) . . ?
C120 B2 C110 109.2(7) . . ?
C120 B2 C90 109.8(7) . . ?
C100 B2 C90 105.4(6) . . ?
C110 B2 C100 110.8(7) . . ?
C110 B2 C90 110.8(6) . . ?
C95 C94 H94 119.8 . . ?
C93 C94 C95 120.5(10) . . ?
C93 C94 H94 119.8 . . ?
C113 C114 H114 119.7 . . ?
C115 C114 C113 120.7(9) . . ?
C115 C114 H114 119.7 . . ?
C105 C104 H104 119.4 . . ?
C103 C104 C105 121.1(9) . . ?
C103 C104 H104 119.4 . . ?
C125 C124 H124 120.7 . . ?
C123 C124 C125 118.6(12) . . ?
C123 C124 H124 120.7 . . ?
C85 C84 H84 119.9 . . ?
C85 C84 C83 120.2(12) . . ?
C83 C84 H84 119.9 . . ?
C93 C92 C91 119.9(10) . . ?
C93 C92 H92 120.0 . . ?
C91 C92 H92 120.0 . . ?
C121 C122 H122 119.6 . . ?
C123 C122 C121 120.8(11) . . ?
C123 C122 H122 119.6 . . ?
C82 C83 C84 121.1(11) . . ?
C82 C83 H83 119.5 . . ?
C84 C83 H83 119.5 . . ?
Cl2 C130 Cl3 111.3(7) . . ?
Cl2 C130 Cl1 110.1(7) . . ?
Cl2 C130 H130 108.5 . . ?
Cl3 C130 H130 108.5 . . ?
Cl1 C130 Cl3 109.9(6) . . ?
Cl1 C130 H130 108.5 . . ?
Cl6 C131 H131 110.7 . . ?
Cl4 C131 Cl6 106.0(6) . . ?
Cl4 C131 Cl5 112.4(6) . . ?
Cl4 C131 H131 110.7 . . ?
Cl5 C131 Cl6 106.3(6) . . ?
Cl5 C131 H131 110.7 . . ?
C124 C123 H123 120.0 . . ?
C122 C123 C124 120.1(11) . . ?
C122 C123 H123 120.0 . . ?
N1 C3 C4 117.9(8) . . ?
C9 C3 N1 118.6(8) . . ?
C9 C3 C4 123.4(8) . . ?
C3 C9 C10 122.2(8) . . ?
C3 C9 C8 117.4(10) . . ?
C8 C9 C10 120.4(9) . . ?
C9 C10 H10A 109.5 . . ?
C9 C10 H10B 109.5 . . ?
C9 C10 H10C 109.5 . . ?
H10A C10 H10B 109.5 . . ?
H10A C10 H10C 109.5 . . ?
H10B C10 H10C 109.5 . . ?
H5A C5 H5B 109.5 . . ?
H5A C5 H5C 109.5 . . ?
H5B C5 H5C 109.5 . . ?
C4 C5 H5A 109.5 . . ?
C4 C5 H5B 109.5 . . ?
C4 C5 H5C 109.5 . . ?
C3 C4 C5 120.7(8) . . ?
C3 C4 C6 114.6(11) . . ?
C6 C4 C5 124.6(11) . . ?
C4 C6 H6 118.3 . . ?
C7 C6 C4 123.3(12) . . ?
C7 C6 H6 118.3 . . ?
C6 C7 H7 119.9 . . ?
C6 C7 C8 120.3(10) . . ?
C8 C7 H7 119.9 . . ?
C9 C8 H8 119.5 . . ?
C7 C8 C9 120.9(11) . . ?
C7 C8 H8 119.5 . . ?

loop_
_geom_bond_atom_site_label_1
_geom_bond_atom_site_label_2
_geom_bond_distance
_geom_bond_site_symmetry_2
_geom_bond_publ_flag
Pt1 W1 2.7828(4) . ?
Pt1 P1 2.2984(15) . ?
Pt1 P2 2.3105(17) . ?
Pt1 C1 1.984(7) . ?
W1 N6 2.226(6) . ?
W1 N2 2.209(5) . ?
W1 N4 2.223(6) . ?
W1 C1 2.024(6) . ?
W1 C12 1.983(7) . ?
W1 C11 1.996(8) . ?
P1 C40 1.819(7) . ?
P1 C50 1.837(7) . ?
P1 C30 1.830(7) . ?
P2 C60 1.835(6) . ?
P2 C70 1.825(7) . ?
P2 C80 1.820(7) . ?
Cl6 C131 1.888(13) . ?
Cl4 C131 1.692(11) . ?
Cl2 C130 1.704(12) . ?
Cl3 C130 1.759(12) . ?
Cl5 C131 1.735(10) . ?
Cl1 C130 1.757(12) . ?
N6 N7 1.377(8) . ?
N6 C24 1.342(9) . ?
O1 C11 1.150(9) . ?
N2 N3 1.401(7) . ?
N2 C14 1.369(8) . ?
O2 C12 1.167(8) . ?
N4 N5 1.387(8) . ?
N4 C19 1.338(9) . ?
N1 C2 1.177(8) . ?
N1 C3 1.390(9) . ?
N3 C16 1.341(9) . ?
N3 B1 1.548(10) . ?
N7 B1 1.514(11) . ?
N7 C26 1.334(10) . ?
N5 C21 1.355(10) . ?
N5 B1 1.531(10) . ?
C2 C1 1.335(9) . ?
C40 C41 1.395(9) . ?
C40 C45 1.390(9) . ?
C60 C65 1.406(10) . ?
C60 C61 1.402(10) . ?
C70 C74 1.405(11) . ?
C70 C71 1.397(10) . ?
C55 H55 0.9300 . ?
C55 C50 1.405(10) . ?
C55 C54 1.389(10) . ?
C15 H15 0.9300 . ?
C15 C14 1.380(9) . ?
C15 C16 1.378(11) . ?
C50 C51 1.394(10) . ?
C41 H41 0.9300 . ?
C41 C42 1.400(9) . ?
C24 C25 1.361(11) . ?
C24 C23 1.496(11) . ?
C65 H65 0.9300 . ?
C65 C64 1.329(10) . ?
C14 C13 1.480(10) . ?
C35 H35 0.9300 . ?
C35 C30 1.395(10) . ?
C35 C34 1.370(11) . ?
C61 H61 0.9300 . ?
C61 C62 1.383(10) . ?
C42 H42 0.9300 . ?
C42 C43 1.382(10) . ?
C19 C18 1.476(10) . ?
C19 C20 1.382(11) . ?
C30 C31 1.389(9) . ?
C74 H74 0.9300 . ?
C74 C73 1.371(11) . ?
C64 H64 0.9300 . ?
C64 C63 1.399(11) . ?
C45 H45 0.9300 . ?
C45 C44 1.388(10) . ?
C16 C17 1.505(10) . ?
C71 H71 0.9300 . ?
C71 C72 1.388(11) . ?
C120 C125 1.410(12) . ?
C120 C121 1.411(12) . ?
C120 B2 1.631(12) . ?
C18 H18A 0.9600 . ?
C18 H18B 0.9600 . ?
C18 H18C 0.9600 . ?
C101 H101 0.9300 . ?
C101 C100 1.406(11) . ?
C101 C102 1.370(10) . ?
C13 H13A 0.9600 . ?
C13 H13B 0.9600 . ?
C13 H13C 0.9600 . ?
C21 C20 1.373(12) . ?
C21 C22 1.496(11) . ?
C20 H20 0.9300 . ?
C80 C81 1.390(12) . ?
C80 C85 1.446(12) . ?
C81 H81 0.9300 . ?
C81 C82 1.401(13) . ?
C25 H25 0.9300 . ?
C25 C26 1.371(12) . ?
C62 H62 0.9300 . ?
C62 C63 1.460(12) . ?
C100 C105 1.401(11) . ?
C100 B2 1.656(10) . ?
C110 C111 1.396(12) . ?
C110 C115 1.407(11) . ?
C110 B2 1.632(12) . ?
C44 H44 0.9300 . ?
C44 C43 1.386(11) . ?
C43 H43 0.9300 . ?
C31 H31 0.9300 . ?
C31 C32 1.369(12) . ?
C51 H51 0.9300 . ?
C51 C52 1.396(10) . ?
C34 H34 0.9300 . ?
C34 C33 1.385(11) . ?
C52 H52 0.9300 . ?
C52 C53 1.374(12) . ?
C95 H95 0.9300 . ?
C95 C90 1.394(12) . ?
C95 C94 1.397(12) . ?
C01T H01T 0.9300 . ?
C01T C73 1.376(12) . ?
C01T C72 1.372(12) . ?
C54 H54 0.9300 . ?
C54 C53 1.382(12) . ?
C125 H125 0.9300 . ?
C125 C124 1.403(13) . ?
C111 H111 0.9300 . ?
C111 C112 1.411(12) . ?
C90 C91 1.392(12) . ?
C90 B2 1.670(11) . ?
C33 H33 0.9300 . ?
C33 C32 1.380(13) . ?
C17 H17A 0.9600 . ?
C17 H17B 0.9600 . ?
C17 H17C 0.9600 . ?
C113 H113 0.9300 . ?
C113 C112 1.376(12) . ?
C113 C114 1.387(14) . ?
C121 H121 0.9300 . ?
C121 C122 1.383(16) . ?
C32 H32 0.9300 . ?
C73 H73 0.9300 . ?
C23 H23A 0.9600 . ?
C23 H23B 0.9600 . ?
C23 H23C 0.9600 . ?
B1 H1 1.14(7) . ?
C63 H63 0.9300 . ?
C93 H93 0.9300 . ?
C93 C94 1.381(15) . ?
C93 C92 1.378(15) . ?
C26 C27 1.519(11) . ?
C112 H112 0.9300 . ?
C72 H72 0.9300 . ?
C102 H102 0.9300 . ?
C102 C103 1.375(13) . ?
C27 H27A 0.9600 . ?
C27 H27B 0.9600 . ?
C27 H27C 0.9600 . ?
C91 H91 0.9300 . ?
C91 C92 1.396(12) . ?
C85 H85 0.9300 . ?
C85 C84 1.387(15) . ?
C105 H105 0.9300 . ?
C105 C104 1.385(11) . ?
C53 H53 0.9300 . ?
C115 H115 0.9300 . ?
C115 C114 1.377(13) . ?
C22 H22A 0.9600 . ?
C22 H22B 0.9600 . ?
C22 H22C 0.9600 . ?
C103 H103 0.9300 . ?
C103 C104 1.377(14) . ?
C82 H82 0.9300 . ?
C82 C83 1.393(18) . ?
C94 H94 0.9300 . ?
C114 H114 0.9300 . ?
C104 H104 0.9300 . ?
C124 H124 0.9300 . ?
C124 C123 1.389(18) . ?
C84 H84 0.9300 . ?
C84 C83 1.41(2) . ?
C92 H92 0.9300 . ?
C122 H122 0.9300 . ?
C122 C123 1.367(19) . ?
C83 H83 0.9300 . ?
C130 H130 0.9800 . ?
C131 H131 0.9800 . ?
C123 H123 0.9300 . ?
C3 C9 1.387(12) . ?
C3 C4 1.392(13) . ?
C9 C10 1.514(14) . ?
C9 C8 1.402(12) . ?
C10 H10A 0.9600 . ?
C10 H10B 0.9600 . ?
C10 H10C 0.9600 . ?
C5 H5A 0.9600 . ?
C5 H5B 0.9600 . ?
C5 H5C 0.9600 . ?
C5 C4 1.497(15) . ?
C4 C6 1.414(14) . ?
C6 H6 0.9300 . ?
C6 C7 1.341(19) . ?
C7 H7 0.9300 . ?
C7 C8 1.351(17) . ?
C8 H8 0.9300 . ?

loop_
_exptl_oxdiff_crystal_face_indexfrac_h
_exptl_oxdiff_crystal_face_indexfrac_k
_exptl_oxdiff_crystal_face_indexfrac_l
_exptl_oxdiff_crystal_face_x
_exptl_oxdiff_crystal_face_y
_exptl_oxdiff_crystal_face_z
1.1395 10.1566 0.8725 0.0430 0.1699 -0.9845
-1.8524 -1.5543 16.6437 0.2238 0.9391 0.2608
-1.3234 -10.1692 0.9515 -0.0180 -0.0652 0.9977
-13.2239 -1.3160 1.0987 -0.9699 0.1261 0.2081
12.1054 4.4322 -1.6267 0.8550 -0.1104 -0.5068
-4.5567 9.4483 -1.5264 -0.4352 0.0590 -0.8984
6.0710 -8.9142 1.3268 0.5423 -0.0729 0.8370
-2.4354 0.9203 -15.2369 -0.5147 -0.8410 -0.1669
13.2849 -1.1388 -7.4998 0.8531 -0.5216 -0.0092
11.2648 -5.1662 0.3100 0.8911 -0.1153 0.4389
